data_7107258
loop_
_publ_author_name
'Rajesh K. Deshpande'
'Geoffrey I. N. Waterhouse'
'Geoffrey B. Jameson'
'Shane G. Telfer'

_publ_section_title
;
 Photolabile protecting groups in metal-organic frameworks: preventing
 interpenetration and masking functional groups
;
_journal_name_full Chem.Commun.
_journal_page_first 1574
_journal_paper_doi 10.1039/c1cc12884a
_journal_volume 48
_journal_year 2012
_chemical_formula_sum 'C63 H39 N3 O22 Zn4'
_chemical_formula_weight 1451.45
_chemical_name_systematic
;
?
;
_space_group_IT_number 215
_symmetry_cell_setting cubic
_symmetry_space_group_name_Hall 'P -4 2 3'
_symmetry_space_group_name_H-M 'P -4 3 m'
_atom_sites_solution_hydrogens geom
_atom_sites_solution_primary direct
_atom_sites_solution_secondary difmap
_audit_creation_method SHELXL-97
_cell_angle_alpha 90.00
_cell_angle_beta 90.00
_cell_angle_gamma 90.00
_cell_formula_units_Z 1
_cell_length_a 17.2108(17)
_cell_length_b 17.2108(17)
_cell_length_c 17.2108(17)
_cell_measurement_reflns_used 5863
_cell_measurement_temperature 292(2)
_cell_measurement_theta_max 71.8
_cell_measurement_theta_min 7.25
_cell_volume 5098.0(9)
_computing_cell_refinement 'FSProcess in Process-Auto (Rigaku, 1998)'
_computing_data_collection 'CrystalClear (Rigaku, 2005)'
_computing_data_reduction 'FSProcess in Process-Auto (Rigaku, 1998)'
_computing_structure_refinement 'SHELXL-97 (Sheldrick, 1997)'
_computing_structure_solution 'SIR92 (Altomare, 1994)'
_diffrn_ambient_temperature 292(2)
_diffrn_detector_area_resol_mean 10
_diffrn_measured_fraction_theta_full 0.902
_diffrn_measured_fraction_theta_max 0.902
_diffrn_measurement_device_type 'Rigaku Spider'
_diffrn_measurement_method \w-scans
_diffrn_radiation_monochromator 'Rigaku VariMax-HF Confocal Optical System'
_diffrn_radiation_source 'Rigaku MM007 rotating anode'
_diffrn_radiation_type CuK\a
_diffrn_radiation_wavelength 1.54178
_diffrn_reflns_av_R_equivalents 0.0543
_diffrn_reflns_av_sigmaI/netI 0.0214
_diffrn_reflns_limit_h_max 17
_diffrn_reflns_limit_h_min -10
_diffrn_reflns_limit_k_max 13
_diffrn_reflns_limit_k_min -19
_diffrn_reflns_limit_l_max 11
_diffrn_reflns_limit_l_min -18
_diffrn_reflns_number 21493
_diffrn_reflns_theta_full 64.94
_diffrn_reflns_theta_max 64.94
_diffrn_reflns_theta_min 7.28
_exptl_absorpt_coefficient_mu 0.746
_exptl_absorpt_correction_T_max 1.0
_exptl_absorpt_correction_T_min 0.59
_exptl_absorpt_correction_type multi-scan
_exptl_absorpt_process_details '(ABSCOR; Higashi, 1995)'
_exptl_crystal_colour 'pale yellow'
_exptl_crystal_density_diffrn 0.473
_exptl_crystal_density_method 'not measured'
_exptl_crystal_description block
_exptl_crystal_F_000 734
_exptl_crystal_size_max 0.15
_exptl_crystal_size_mid 0.15
_exptl_crystal_size_min 0.10
_platon_squeeze_details
;
SQUEEZE was used to account for the disordered solvent in the voids of
this MOF. The number of electrons corresponds to approximately 5 DEF
solvent molecules per unit cell. R1 was observed to drop from 0.247 to 0.121
and wR2 from 0.55 to 0.33.
;
_refine_diff_density_max 0.573
_refine_diff_density_min -0.395
_refine_diff_density_rms 0.082
_refine_ls_abs_structure_details 'Flack H D (1983), Acta Cryst. A39, 876-881'
_refine_ls_abs_structure_Flack 0.6(2)
_refine_ls_extinction_coef 0.014(4)
_refine_ls_extinction_expression Fc^*^=kFc[1+0.001xFc^2^\l^3^/sin(2\q)]^-1/4^
_refine_ls_extinction_method SHELXL
_refine_ls_goodness_of_fit_ref 1.464
_refine_ls_hydrogen_treatment constr
_refine_ls_matrix_type full
_refine_ls_number_parameters 35
_refine_ls_number_reflns 1535
_refine_ls_number_restraints 5
_refine_ls_restrained_S_all 1.462
_refine_ls_R_factor_all 0.1172
_refine_ls_R_factor_gt 0.1138
_refine_ls_shift/su_max 0.000
_refine_ls_shift/su_mean 0.000
_refine_ls_structure_factor_coef Fsqd
_refine_ls_weighting_details 'calc w=1/[\s^2^(Fo^2^)+(0.2000P)^2^+0.0000P] where P=(Fo^2^+2Fc^2^)/3'
_refine_ls_weighting_scheme calc
_refine_ls_wR_factor_gt 0.3214
_refine_ls_wR_factor_ref 0.3304
_reflns_number_gt 1332
_reflns_number_total 1535
_reflns_threshold_expression >2sigma(I)
_cod_data_source_file c1cc12884a.txt
_cod_data_source_block '[Zn4O(1)3]'
_cod_original_sg_symbol_H-M P-43m
_cod_database_code 7107258

loop_
_symmetry_equiv_pos_as_xyz
'x, y, z'
'-x, -y, z'
'x, -y, -z'
'-x, y, -z'
'z, x, y'
'y, z, x'
'-z, -x, y'
'-y, z, -x'
'z, -x, -y'
'-y, -z, x'
'-z, x, -y'
'y, -z, -x'
'y, x, z'
'-y, -x, z'
'-y, x, -z'
'y, -x, -z'
'x, z, y'
'z, y, x'
'-x, -z, y'
'z, -y, -x'
'-x, z, -y'
'-z, -y, x'
'x, -z, -y'
'-z, y, -x'

loop_
_atom_site_label
_atom_site_type_symbol
_atom_site_fract_x
_atom_site_fract_y
_atom_site_fract_z
_atom_site_U_iso_or_equiv
_atom_site_adp_type
_atom_site_occupancy
_atom_site_symmetry_multiplicity
_atom_site_calc_flag
_atom_site_refinement_flags
Zn1 Zn 0.56531(5) 0.43469(5) 0.43469(5) 0.0890(8) Uani 1 6 d S
O1 O 0.5000 0.5000 0.5000 0.075(3) Uani 1 24 d S
O2 O 0.5475(4) 0.4525(4) 0.3254(4) 0.137(3) Uani 1 2 d S
C1 C 0.5000 0.5000 0.2900 0.111(3) Uani 1 4 d S
C2 C 0.5000 0.5000 0.2040(6) 0.125(4) Uani 1 4 d SD
C3 C 0.5493(3) 0.4507(3) 0.1639(6) 0.217(10) Uani 1 2 d SD
H3 H 0.5823 0.4177 0.1911 0.261 Uiso 1 2 calc SR
C4 C 0.5498(3) 0.4502(3) 0.0831(6) 0.229(11) Uani 1 2 d SD
C5 C 0.5000 0.5000 0.0427(9) 0.199(12) Uani 1 4 d SD
C13 C 0.7500 0.2500 -0.0817 0.200 Uiso 0.25 2 d SP
H13 H 0.7490 0.2510 -0.1357 0.240 Uiso 0.25 2 calc SPR
C16 C 0.7500 0.2500 0.0795 0.200 Uiso 0.25 2 d SP
C14 C 0.8000 0.2000 -0.0440 0.200 Uiso 0.25 2 d SP
H14 H 0.8319 0.1681 -0.0738 0.240 Uiso 0.25 2 calc SPR
C12 C 0.7000 0.3000 -0.0389 0.200 Uiso 0.25 2 d SP
H12 H 0.6667 0.3333 -0.0654 0.240 Uiso 0.25 2 calc SPR
C11 C 0.7000 0.3000 0.0429 0.200 Uiso 0.25 2 d SP
C15 C 0.8050 0.1950 0.0369 0.200 Uiso 0.25 2 d SP
H15 H 0.8387 0.1613 0.0624 0.240 Uiso 0.25 2 calc SPR
N10 N 0.7500 0.2500 0.1640 0.200 Uiso 0.25 2 d SP
O10 O 0.8034 0.2423 0.1773 0.200 Uiso 0.125 1 d P
O11 O 0.7636 0.3050 0.1974 0.200 Uiso 0.125 1 d P
C10 C 0.6500 0.3500 0.0880 0.200 Uiso 0.25 2 d SP
H10A H 0.6821 0.3823 0.1213 0.240 Uiso 0.125 1 calc PR
H10B H 0.6177 0.3179 0.1213 0.240 Uiso 0.125 1 calc PR
O12 O 0.6000 0.4000 0.0420 0.200 Uiso 0.25 2 d SP
H4 H 0.5885 0.4115 0.0535 0.240 Uiso 0.75 2 d SP

loop_
_atom_site_aniso_label
_atom_site_aniso_U_11
_atom_site_aniso_U_22
_atom_site_aniso_U_33
_atom_site_aniso_U_23
_atom_site_aniso_U_13
_atom_site_aniso_U_12
Zn1 0.0890(8) 0.0890(8) 0.0890(8) -0.0040(4) 0.0040(4) 0.0040(4)
O1 0.075(3) 0.075(3) 0.075(3) 0.000 0.000 0.000
O2 0.170(4) 0.170(4) 0.071(3) -0.009(3) 0.009(3) -0.003(5)
C1 0.127(6) 0.127(6) 0.078(7) 0.000 0.000 0.017(7)
C2 0.155(7) 0.155(7) 0.065(6) 0.000 0.000 -0.024(9)
C3 0.285(16) 0.285(16) 0.083(8) -0.012(6) 0.012(6) 0.09(2)
C4 0.298(19) 0.298(19) 0.089(10) -0.002(6) 0.002(6) 0.08(2)
C5 0.26(2) 0.26(2) 0.070(9) 0.000 0.000 -0.11(2)

loop_
_atom_type_symbol
_atom_type_description
_atom_type_scat_dispersion_real
_atom_type_scat_dispersion_imag
_atom_type_scat_source
C C 0.0181 0.0091 'International Tables Vol C Tables 4.2.6.8 and 6.1.1.4'
H H 0.0000 0.0000 'International Tables Vol C Tables 4.2.6.8 and 6.1.1.4'
N N 0.0311 0.0180 'International Tables Vol C Tables 4.2.6.8 and 6.1.1.4'
O O 0.0492 0.0322 'International Tables Vol C Tables 4.2.6.8 and 6.1.1.4'
Zn Zn -1.5491 0.6778 'International Tables Vol C Tables 4.2.6.8 and 6.1.1.4'

loop_
_geom_angle_atom_site_label_1
_geom_angle_atom_site_label_2
_geom_angle_atom_site_label_3
_geom_angle
_geom_angle_site_symmetry_1
_geom_angle_site_symmetry_3
O2 Zn1 O2 106.5(3) 7_665 .
O2 Zn1 O2 106.5(3) 7_665 8_656
O2 Zn1 O2 106.5(3) . 8_656
O2 Zn1 O1 112.3(3) 7_665 .
O2 Zn1 O1 112.3(3) . .
O2 Zn1 O1 112.3(3) 8_656 .
Zn1 O1 Zn1 109.5 3_566 4_656
Zn1 O1 Zn1 109.5 3_566 2_665
Zn1 O1 Zn1 109.5 4_656 2_665
Zn1 O1 Zn1 109.5 3_566 .
Zn1 O1 Zn1 109.5 4_656 .
Zn1 O1 Zn1 109.5 2_665 .
C1 O2 Zn1 130.7(6) . .
O2 C1 O2 124.5(7) . 2_665
O2 C1 C2 117.8(3) . .
O2 C1 C2 117.8(3) 2_665 .
C3 C2 C3 120.2(10) 13 .
C3 C2 C1 119.9(5) 13 .
C3 C2 C1 119.9(5) . .
C2 C3 C4 120.4(8) . .
C2 C3 H3 119.8 . .
C4 C3 H3 119.8 . .
C3 C4 C5 119.4(8) . .
C3 C4 O12 120.4(6) . .
C5 C4 O12 120.2(7) . .
C3 C4 H4 118.8(7) . .
C5 C4 H4 121.8(8) . .
O12 C4 H4 1.65(13) . .
C4 C5 C4 120.3(12) 13 .
C4 C5 C5 119.9(6) 13 3_565
C4 C5 C5 119.9(6) . 3_565
C14 C13 C12 120.8 . .
C14 C13 H13 119.6 . .
C12 C13 H13 119.6 . .
C11 C16 N10 117.4 . .
C11 C16 C15 123.9 . .
N10 C16 C15 118.7 . .
C11 C16 O10 138.3 . .
N10 C16 O10 28.9 . .
C15 C16 O10 94.7 . .
C11 C16 O10 138.3 . 14_665
N10 C16 O10 28.9 . 14_665
C15 C16 O10 94.7 . 14_665
O10 C16 O10 33.7 . 14_665
C13 C14 C15 123.0 . .
C13 C14 H14 118.5 . .
C15 C14 H14 118.5 . .
C11 C12 C13 121.2 . .
C11 C12 H12 119.4 . .
C13 C12 H12 119.4 . .
C16 C11 C12 117.4 . .
C16 C11 C10 120.1 . .
C12 C11 C10 122.6 . .
C14 C15 C16 113.7 . .
C14 C15 H15 123.1 . .
C16 C15 H15 123.1 . .
O10 N10 O10 71.143(1) . 14_665
O10 N10 O11 78.2 . .
O10 N10 O11 130.9 14_665 .
O10 N10 O11 130.9 . 14_665
O10 N10 O11 78.2 14_665 14_665
O11 N10 O11 95.1 . 14_665
O10 N10 O10 10.4 . 24_656
O10 N10 O10 71.629(1) 14_665 24_656
O11 N10 O10 71.7 . 24_656
O11 N10 O10 122.3 14_665 24_656
O10 N10 O10 71.6 . 8_656
O10 N10 O10 10.4 14_665 8_656
O11 N10 O10 122.3 . 8_656
O11 N10 O10 71.7 14_665 8_656
O10 N10 O10 70.1 24_656 8_656
O10 N10 C16 103.7 . .
O10 N10 C16 103.7 14_665 .
O11 N10 C16 120.5 . .
O11 N10 C16 120.5 14_665 .
O10 N10 C16 114.0 24_656 .
O10 N10 C16 114.0 8_656 .
O10 N10 O11 55.1 . 24_656
O10 N10 O11 105.7 14_665 24_656
O11 N10 O11 100.2 14_665 24_656
O10 N10 O11 46.8 24_656 24_656
O10 N10 O11 98.5 8_656 24_656
C16 N10 O11 133.5 . 24_656
O10 N10 O11 105.7 . 8_656
O10 N10 O11 55.1 14_665 8_656
O11 N10 O11 100.2 . 8_656
O10 N10 O11 98.5 24_656 8_656
O10 N10 O11 46.8 8_656 8_656
C16 N10 O11 133.5 . 8_656
O11 N10 O11 92.9 24_656 8_656
O10 O10 N10 147.975(1) 24_656 .
O10 O10 O10 120.000(1) 24_656 14_665
N10 O10 O10 54.429(1) . 14_665
O10 O10 O11 100.4 24_656 .
N10 O10 O11 56.8 . .
O10 O10 O11 102.2 14_665 .
N10 O10 N10 126.4 . 7_665
O10 O10 N10 110.8 14_665 7_665
O11 O10 N10 83.9 . 7_665
O10 O10 O10 103.193(1) 24_656 8_656
N10 O10 O10 68.2 . 8_656
O10 O10 O10 16.8 14_665 8_656
O11 O10 O10 107.3 . 8_656
N10 O10 O10 95.1 7_665 8_656
O10 O10 O10 43.2 24_656 7_665
N10 O10 O10 119.6 . 7_665
O10 O10 O10 76.807(1) 14_665 7_665
O11 O10 O10 111.6 . 7_665
O10 O10 O10 60.000(1) 8_656 7_665
O10 O10 O11 61.459(1) 24_656 24_656
N10 O10 O11 93.0 . 24_656
O10 O10 O11 120.5 14_665 24_656
N10 O10 O11 46.4 7_665 24_656
O10 O10 O11 114.3 8_656 24_656
O10 O10 O11 82.2 7_665 24_656
O10 O10 O10 60.0 24_656 17
N10 O10 O10 105.4 . 17
O10 O10 O10 60.0 14_665 17
O11 O10 O10 113.0 . 17
N10 O10 O10 54.9 7_665 17
O10 O10 O10 43.2 8_656 17
O11 O10 O10 91.7 24_656 17
O10 O10 C16 163.201(1) 24_656 .
N10 O10 C16 47.3 . .
O10 O10 C16 73.2 14_665 .
O11 O10 C16 85.8 . .
N10 O10 C16 169.5 7_665 .
O10 O10 C16 89.7 8_656 .
O10 O10 C16 147.9 7_665 .
O11 O10 C16 123.0 24_656 .
O10 O10 C16 131.9 17 .
O11 O11 N10 120.4 24_656 .
O11 O11 O10 79.6 24_656 .
N10 O11 O10 45.0 . .
O11 O11 O10 61.5 24_656 24_656
N10 O11 O10 61.9 . 24_656
O11 O11 O11 120.0 24_656 14_665
N10 O11 O11 42.4 . 14_665
O10 O11 O11 77.8 . 14_665
O10 O11 O11 88.3 24_656 14_665
O11 O11 N10 32.7 24_656 7_665
N10 O11 N10 87.6 . 7_665
O10 O11 N10 49.3 . 7_665
O11 O11 N10 96.7 14_665 7_665
C11 C10 O12 114.4 . .
C11 C10 H10A 108.7 . .
O12 C10 H10A 108.7 . .
C11 C10 H10B 108.7 . .
O12 C10 H10B 108.7 . .
H10A C10 H10B 107.6 . .
C4 O12 C10 117.0(4) . .
C10 O12 H4 111.8 . .

loop_
_geom_bond_atom_site_label_1
_geom_bond_atom_site_label_2
_geom_bond_distance
_geom_bond_site_symmetry_2
Zn1 O2 1.930(6) 7_665
Zn1 O2 1.930(6) .
Zn1 O2 1.930(6) 8_656
Zn1 O1 1.9468(15) .
O1 Zn1 1.9468(15) 3_566
O1 Zn1 1.9468(15) 4_656
O1 Zn1 1.9468(15) 2_665
O2 C1 1.307(9) .
C1 O2 1.307(8) 2_665
C1 C2 1.480(11) .
C2 C3 1.385(7) 13
C2 C3 1.385(7) .
C3 C4 1.391(9) .
C3 H3 0.9300 .
C4 C5 1.396(7) .
C4 O12 1.412(8) .
C4 H4 1.072(8) .
C5 C4 1.396(7) 13
C5 C5 1.47(3) 3_565
C13 C14 1.37897(13) .
C13 C12 1.42272(14) .
C13 H13 0.9300 .
C16 C11 1.37061(14) .
C16 N10 1.45511(14) .
C16 C15 1.52646(15) .
C16 O10 1.92188(19) .
C16 O10 1.92188(19) 14_665
C14 C15 1.39727(14) .
C14 H14 0.9300 .
C12 C11 1.40659(14) .
C12 H12 0.9300 .
C11 C10 1.44384(14) .
C15 H15 0.9300 .
N10 O10 0.9565 .
N10 O10 0.9565 14_665
N10 O11 1.13205(12) .
N10 O11 1.13205(12) 14_665
N10 O10 1.37783(15) 24_656
N10 O10 1.37783(13) 8_656
N10 O11 1.80643(18) 24_656
N10 O11 1.80643(19) 8_656
O10 O10 0.4701 24_656
O10 O10 1.11284(12) 14_665
O10 O11 1.32464(13) .
O10 N10 1.37783(14) 7_665
O10 O10 1.40804(14) 8_656
O10 O10 1.40804(15) 7_665
O10 O11 1.48323(15) 24_656
O10 O10 1.58296(16) 17
O11 O11 0.9472 24_656
O11 O10 1.48323(16) 24_656
O11 O11 1.67081(18) 14_665
O11 N10 1.80643(18) 7_665
C10 O12 1.45155(15) .
C10 H10A 0.9700 .
C10 H10B 0.9700 .

loop_
_platon_squeeze_void_nr
_platon_squeeze_void_average_x
_platon_squeeze_void_average_y
_platon_squeeze_void_average_z
_platon_squeeze_void_volume
_platon_squeeze_void_count_electrons
_platon_squeeze_void_content
1 -0.023 -0.010 -0.007 2820 305 ' '
